data_4079919
loop_
_publ_author_name
'Alkarekshi, Wafaa'
'Armitage, Andrew P.'
'Boyron, Olivier'
'Davies, Christopher J.'
'Govere, Matifadza'
'Gregory, Andrew'
'Singh, Kuldip'
'Solan, Gregory A.'

_publ_section_title
;
 Phenolate Substituent Effects on Ring-Opening Polymerization of
 \e-Caprolactone by Aluminum Complexes Bearing
 2-(Phenyl-2-olate)-6-(1-amidoalkyl)pyridine Pincers
;
_journal_issue 1
_journal_name_full Organometallics
_journal_page_first 249
_journal_paper_doi 10.1021/om301057d
_journal_volume 32
_journal_year 2013
_chemical_formula_moiety 'C29 H36 Al N3 O'
_chemical_formula_sum 'C29 H36 Al N3 O'
_chemical_formula_weight 469.59
_chemical_name_systematic
; 
 ? 
;
_space_group_IT_number 61
_symmetry_cell_setting orthorhombic
_symmetry_space_group_name_Hall '-P 2ac 2ab'
_symmetry_space_group_name_H-M 'P b c a'
_atom_sites_solution_hydrogens geom
_atom_sites_solution_primary direct
_atom_sites_solution_secondary difmap
_audit_creation_method SHELXL-97
_cell_angle_alpha 90.00
_cell_angle_beta 90.00
_cell_angle_gamma 90.00
_cell_formula_units_Z 8
_cell_length_a 15.399(14)
_cell_length_b 16.370(15)
_cell_length_c 20.187(18)
_cell_measurement_reflns_used 1135
_cell_measurement_temperature 150(2)
_cell_measurement_theta_max 27.04
_cell_measurement_theta_min 2.41
_cell_volume 5089(8)
_computing_cell_refinement 'Bruker SMART'
_computing_data_collection 'Bruker SMART'
_computing_data_reduction 'Bruker SAINT'
_computing_molecular_graphics 'Bruker SHELXTL'
_computing_publication_material 'Bruker SHELXTL'
_computing_structure_refinement 'SHELXL-97 (Sheldrick, 1997)'
_computing_structure_solution 'SHELXS-97 (Sheldrick, 1990)'
_diffrn_ambient_temperature 150(2)
_diffrn_measured_fraction_theta_full 0.998
_diffrn_measured_fraction_theta_max 0.998
_diffrn_measurement_device_type 'Bruker Apex 2000 CCD area detector'
_diffrn_measurement_method 'phi and omega scans'
_diffrn_radiation_monochromator graphite
_diffrn_radiation_source 'fine-focus sealed tube'
_diffrn_radiation_type MoK\a
_diffrn_radiation_wavelength 0.71073
_diffrn_reflns_av_R_equivalents 0.2247
_diffrn_reflns_av_sigmaI/netI 0.1835
_diffrn_reflns_limit_h_max 18
_diffrn_reflns_limit_h_min -18
_diffrn_reflns_limit_k_max 19
_diffrn_reflns_limit_k_min -19
_diffrn_reflns_limit_l_max 24
_diffrn_reflns_limit_l_min -24
_diffrn_reflns_number 28652
_diffrn_reflns_theta_full 25.00
_diffrn_reflns_theta_max 25.00
_diffrn_reflns_theta_min 2.02
_exptl_absorpt_coefficient_mu 0.106
_exptl_absorpt_correction_T_max 0.962
_exptl_absorpt_correction_T_min 0.688
_exptl_absorpt_correction_type empirical
_exptl_absorpt_process_details
;
absorption correction based on 288 reflections (SADABS); Rint 0.057 before correction 
and 0.044 after.
;
_exptl_crystal_colour colourless
_exptl_crystal_density_diffrn 1.226
_exptl_crystal_density_method 'not measured'
_exptl_crystal_description needle
_exptl_crystal_F_000 2016
_exptl_crystal_size_max .39
_exptl_crystal_size_mid .12
_exptl_crystal_size_min .11
_refine_diff_density_max 0.460
_refine_diff_density_min -0.389
_refine_diff_density_rms 0.099
_refine_ls_extinction_coef 0.076(5)
_refine_ls_extinction_expression Fc^*^=kFc[1+0.001xFc^2^\l^3^/sin(2\q)]^-1/4^
_refine_ls_extinction_method SHELXL
_refine_ls_goodness_of_fit_ref 0.951
_refine_ls_hydrogen_treatment constr
_refine_ls_matrix_type full
_refine_ls_number_parameters 316
_refine_ls_number_reflns 4470
_refine_ls_number_restraints 0
_refine_ls_restrained_S_all 0.951
_refine_ls_R_factor_all 0.1935
_refine_ls_R_factor_gt 0.0947
_refine_ls_shift/su_max 0.000
_refine_ls_shift/su_mean 0.000
_refine_ls_structure_factor_coef Fsqd
_refine_ls_weighting_details 'calc w=1/[\s^2^(Fo^2^)+(0.1062P)^2^+0.0000P] where P=(Fo^2^+2Fc^2^)/3'
_refine_ls_weighting_scheme calc
_refine_ls_wR_factor_gt 0.1935
_refine_ls_wR_factor_ref 0.2431
_reflns_number_gt 2023
_reflns_number_total 4470
_reflns_threshold_expression >2sigma(I)
_cod_data_source_file om301057d_si_002.cif
_cod_data_source_block 2154pbca
_cod_depositor_comments
;
The following automatic conversions were performed:

'_symmetry_cell_setting' value 'Orthorhombic' changed to
'orthorhombic' according to
/home/saulius/struct/CIF-dictionaries/cif_core.dic dictionary named
'cif_core.dic' version 2.4.2 from 2011-04-26.

Automatic conversion script
Id: cif_fix_values 1891 2012-01-12 08:04:46Z andrius 
;
_cod_original_sg_symbol_H-M Pbca
_cod_database_code 4079919

loop_
_symmetry_equiv_pos_as_xyz
'x, y, z'
'-x+1/2, -y, z+1/2'
'-x, y+1/2, -z+1/2'
'x+1/2, -y+1/2, -z'
'-x, -y, -z'
'x-1/2, y, -z-1/2'
'x, -y-1/2, z-1/2'
'-x-1/2, y-1/2, z'

loop_
_atom_site_label
_atom_site_type_symbol
_atom_site_fract_x
_atom_site_fract_y
_atom_site_fract_z
_atom_site_U_iso_or_equiv
_atom_site_adp_type
_atom_site_occupancy
_atom_site_symmetry_multiplicity
_atom_site_calc_flag
_atom_site_refinement_flags
Al1 Al 0.58980(11) 0.15115(11) 0.40727(9) 0.0430(6) Uani 1 1 d .
N1 N 0.6899(3) 0.2204(3) 0.3794(2) 0.0402(13) Uani 1 1 d .
N2 N 0.5347(3) 0.2052(3) 0.3401(2) 0.0379(12) Uani 1 1 d .
N3 N 0.4927(4) 0.0625(3) 0.4080(3) 0.0546(15) Uani 1 1 d .
O1 O 0.6622(2) 0.0649(2) 0.4036(2) 0.0460(11) Uani 1 1 d .
C1 C 0.7416(4) 0.0642(4) 0.4315(3) 0.0472(16) Uani 1 1 d .
C2 C 0.7697(4) -0.0079(4) 0.4593(3) 0.0477(17) Uani 1 1 d .
H2 H 0.7345 -0.0555 0.4564 0.057 Uiso 1 1 calc R
C3 C 0.8489(4) -0.0115(4) 0.4915(3) 0.0548(18) Uani 1 1 d .
H3 H 0.8677 -0.0618 0.5102 0.066 Uiso 1 1 calc R
C4 C 0.9007(4) 0.0560(4) 0.4969(3) 0.0558(18) Uani 1 1 d .
H4 H 0.9540 0.0533 0.5205 0.067 Uiso 1 1 calc R
C5 C 0.8749(4) 0.1277(4) 0.4677(3) 0.0503(17) Uani 1 1 d .
H5 H 0.9113 0.1744 0.4710 0.060 Uiso 1 1 calc R
C6 C 0.7965(4) 0.1337(3) 0.4334(3) 0.0409(15) Uani 1 1 d .
C7 C 0.7747(4) 0.2094(4) 0.3961(3) 0.0436(15) Uani 1 1 d .
C8 C 0.8379(4) 0.2650(4) 0.3762(3) 0.0499(17) Uani 1 1 d .
H8 H 0.8967 0.2573 0.3888 0.060 Uiso 1 1 calc R
C9 C 0.8148(4) 0.3303(4) 0.3387(3) 0.0538(18) Uani 1 1 d .
H9 H 0.8570 0.3696 0.3260 0.065 Uiso 1 1 calc R
C10 C 0.7287(4) 0.3393(4) 0.3189(3) 0.0502(17) Uani 1 1 d .
H10 H 0.7120 0.3840 0.2918 0.060 Uiso 1 1 calc R
C11 C 0.6677(4) 0.2827(4) 0.3391(3) 0.0439(16) Uani 1 1 d .
C12 C 0.5713(4) 0.2864(4) 0.3223(3) 0.0432(15) Uani 1 1 d .
C13 C 0.5601(4) 0.3079(4) 0.2498(3) 0.0482(16) Uani 1 1 d .
H13A H 0.5932 0.2693 0.2225 0.072 Uiso 1 1 calc R
H13B H 0.5815 0.3635 0.2419 0.072 Uiso 1 1 calc R
H13C H 0.4985 0.3048 0.2379 0.072 Uiso 1 1 calc R
C14 C 0.5346(4) 0.3569(3) 0.3640(3) 0.0494(17) Uani 1 1 d .
H14A H 0.4735 0.3659 0.3523 0.074 Uiso 1 1 calc R
H14B H 0.5678 0.4068 0.3551 0.074 Uiso 1 1 calc R
H14C H 0.5390 0.3432 0.4111 0.074 Uiso 1 1 calc R
C15 C 0.4620(4) 0.1767(3) 0.3021(3) 0.0405(15) Uani 1 1 d .
C16 C 0.4750(4) 0.1238(3) 0.2485(3) 0.0397(15) Uani 1 1 d .
C17 C 0.4048(4) 0.0890(4) 0.2167(3) 0.0456(16) Uani 1 1 d .
H17 H 0.4147 0.0528 0.1807 0.055 Uiso 1 1 calc R
C18 C 0.3200(4) 0.1056(4) 0.2359(3) 0.0432(16) Uani 1 1 d .
H18 H 0.2723 0.0814 0.2135 0.052 Uiso 1 1 calc R
C19 C 0.3072(4) 0.1577(4) 0.2879(3) 0.0452(16) Uani 1 1 d .
H19 H 0.2495 0.1710 0.3006 0.054 Uiso 1 1 calc R
C20 C 0.3759(4) 0.1916(4) 0.3228(3) 0.0451(16) Uani 1 1 d .
C21 C 0.5650(4) 0.1001(4) 0.2260(3) 0.0455(16) Uani 1 1 d .
H21 H 0.6071 0.1386 0.2472 0.055 Uiso 1 1 calc R
C22 C 0.5885(4) 0.0135(4) 0.2483(4) 0.0597(19) Uani 1 1 d .
H22A H 0.5468 -0.0254 0.2296 0.090 Uiso 1 1 calc R
H22B H 0.5868 0.0106 0.2968 0.090 Uiso 1 1 calc R
H22C H 0.6471 0.0000 0.2328 0.090 Uiso 1 1 calc R
C23 C 0.5759(4) 0.1073(4) 0.1512(3) 0.061(2) Uani 1 1 d .
H23A H 0.5389 0.0668 0.1292 0.092 Uiso 1 1 calc R
H23B H 0.6367 0.0975 0.1394 0.092 Uiso 1 1 calc R
H23C H 0.5589 0.1623 0.1370 0.092 Uiso 1 1 calc R
C24 C 0.3537(4) 0.2434(4) 0.3829(3) 0.0472(17) Uani 1 1 d .
H24 H 0.4092 0.2631 0.4029 0.057 Uiso 1 1 calc R
C25 C 0.2996(4) 0.3180(4) 0.3638(3) 0.0538(18) Uani 1 1 d .
H25A H 0.3277 0.3467 0.3270 0.081 Uiso 1 1 calc R
H25B H 0.2950 0.3548 0.4019 0.081 Uiso 1 1 calc R
H25C H 0.2414 0.3004 0.3503 0.081 Uiso 1 1 calc R
C26 C 0.3043(4) 0.1937(4) 0.4359(3) 0.0571(18) Uani 1 1 d .
H26A H 0.2551 0.1655 0.4153 0.086 Uiso 1 1 calc R
H26B H 0.2829 0.2306 0.4705 0.086 Uiso 1 1 calc R
H26C H 0.3435 0.1534 0.4557 0.086 Uiso 1 1 calc R
C27 C 0.5721(4) 0.1912(4) 0.4981(3) 0.0550(18) Uani 1 1 d .
H27A H 0.5254 0.1600 0.5192 0.082 Uiso 1 1 calc R
H27B H 0.5563 0.2491 0.4969 0.082 Uiso 1 1 calc R
H27C H 0.6259 0.1843 0.5235 0.082 Uiso 1 1 calc R
C28 C 0.4334(4) 0.0213(4) 0.4007(3) 0.0460(16) Uani 1 1 d .
C29 C 0.3573(4) -0.0289(4) 0.3892(4) 0.061(2) Uani 1 1 d .
H29A H 0.3254 -0.0080 0.3508 0.092 Uiso 1 1 calc R
H29B H 0.3197 -0.0274 0.4283 0.092 Uiso 1 1 calc R
H29C H 0.3753 -0.0854 0.3807 0.092 Uiso 1 1 calc R

loop_
_atom_site_aniso_label
_atom_site_aniso_U_11
_atom_site_aniso_U_22
_atom_site_aniso_U_33
_atom_site_aniso_U_23
_atom_site_aniso_U_13
_atom_site_aniso_U_12
Al1 0.0372(11) 0.0449(11) 0.0468(11) 0.0045(9) -0.0025(9) -0.0016(9)
N1 0.044(3) 0.036(3) 0.040(3) -0.003(2) 0.003(2) -0.003(2)
N2 0.037(3) 0.036(3) 0.041(3) 0.007(2) -0.003(2) -0.001(2)
N3 0.047(3) 0.056(4) 0.062(4) 0.020(3) -0.007(3) 0.001(3)
O1 0.039(2) 0.045(3) 0.054(3) 0.005(2) -0.005(2) 0.0039(19)
C1 0.044(4) 0.055(4) 0.042(4) 0.000(3) 0.006(3) 0.007(3)
C2 0.054(4) 0.042(4) 0.048(4) 0.001(3) 0.000(3) 0.006(3)
C3 0.053(4) 0.060(5) 0.051(4) 0.003(4) 0.004(4) 0.012(4)
C4 0.051(4) 0.063(5) 0.054(4) -0.010(4) -0.011(3) 0.008(4)
C5 0.036(4) 0.059(4) 0.056(4) -0.010(3) 0.000(3) 0.007(3)
C6 0.036(4) 0.041(4) 0.046(4) -0.006(3) 0.007(3) -0.001(3)
C7 0.042(4) 0.045(4) 0.044(4) -0.008(3) 0.006(3) -0.004(3)
C8 0.040(4) 0.055(4) 0.055(4) -0.007(3) 0.001(3) 0.002(3)
C9 0.044(4) 0.048(4) 0.069(5) -0.001(4) 0.004(4) -0.011(3)
C10 0.061(5) 0.038(4) 0.051(4) 0.003(3) 0.004(3) 0.001(3)
C11 0.051(4) 0.033(4) 0.048(4) -0.005(3) 0.009(3) -0.004(3)
C12 0.045(4) 0.042(4) 0.042(4) 0.005(3) -0.005(3) -0.002(3)
C13 0.052(4) 0.050(4) 0.042(4) 0.006(3) -0.007(3) -0.003(3)
C14 0.054(4) 0.033(4) 0.061(4) 0.003(3) 0.004(3) 0.002(3)
C15 0.036(4) 0.038(4) 0.047(4) 0.009(3) -0.002(3) 0.003(3)
C16 0.037(4) 0.034(3) 0.048(4) 0.001(3) -0.002(3) 0.002(3)
C17 0.049(4) 0.042(4) 0.046(4) -0.001(3) -0.001(3) -0.003(3)
C18 0.037(4) 0.050(4) 0.042(4) 0.001(3) -0.005(3) -0.002(3)
C19 0.034(4) 0.051(4) 0.051(4) 0.003(3) -0.002(3) 0.003(3)
C20 0.044(4) 0.042(4) 0.049(4) 0.002(3) -0.010(3) 0.000(3)
C21 0.042(4) 0.051(4) 0.044(4) -0.010(3) 0.003(3) -0.001(3)
C22 0.055(4) 0.048(4) 0.076(5) -0.022(4) -0.001(4) 0.008(3)
C23 0.054(5) 0.076(5) 0.055(4) -0.013(4) 0.008(4) -0.007(4)
C24 0.042(4) 0.050(4) 0.050(4) 0.000(3) 0.001(3) 0.005(3)
C25 0.055(4) 0.055(4) 0.052(4) -0.011(3) -0.005(3) 0.012(3)
C26 0.051(4) 0.064(4) 0.057(4) -0.007(4) 0.014(3) -0.008(4)
C27 0.045(4) 0.067(5) 0.052(4) 0.012(4) -0.002(3) -0.001(3)
C28 0.037(4) 0.054(4) 0.047(4) 0.002(3) 0.000(3) 0.002(3)
C29 0.058(5) 0.060(4) 0.066(5) 0.000(4) 0.007(4) -0.006(4)

loop_
_atom_type_symbol
_atom_type_description
_atom_type_scat_dispersion_real
_atom_type_scat_dispersion_imag
_atom_type_scat_source
C C 0.0033 0.0016 'International Tables Vol C Tables 4.2.6.8 and 6.1.1.4'
H H 0.0000 0.0000 'International Tables Vol C Tables 4.2.6.8 and 6.1.1.4'
N N 0.0061 0.0033 'International Tables Vol C Tables 4.2.6.8 and 6.1.1.4'
O O 0.0106 0.0060 'International Tables Vol C Tables 4.2.6.8 and 6.1.1.4'
Al Al 0.0645 0.0514 'International Tables Vol C Tables 4.2.6.8 and 6.1.1.4'

loop_
_geom_angle_atom_site_label_1
_geom_angle_atom_site_label_2
_geom_angle_atom_site_label_3
_geom_angle
O1 Al1 N2 129.5(2)
O1 Al1 C27 112.7(2)
N2 Al1 C27 117.8(3)
O1 Al1 N1 87.4(2)
N2 Al1 N1 82.8(2)
C27 Al1 N1 100.4(2)
O1 Al1 N3 84.2(2)
N2 Al1 N3 90.5(2)
C27 Al1 N3 97.2(3)
N1 Al1 N3 162.3(2)
C11 N1 C7 119.5(5)
C11 N1 Al1 113.8(4)
C7 N1 Al1 126.6(4)
C15 N2 C12 117.2(4)
C15 N2 Al1 126.9(4)
C12 N2 Al1 115.8(4)
C28 N3 Al1 169.1(5)
C1 O1 Al1 123.5(4)
O1 C1 C2 117.6(6)
O1 C1 C6 123.1(6)
C2 C1 C6 119.3(6)
C1 C2 C3 120.3(6)
C1 C2 H2 119.8
C3 C2 H2 119.8
C4 C3 C2 121.1(6)
C4 C3 H3 119.4
C2 C3 H3 119.4
C3 C4 C5 119.3(6)
C3 C4 H4 120.4
C5 C4 H4 120.4
C4 C5 C6 121.6(6)
C4 C5 H5 119.2
C6 C5 H5 119.2
C5 C6 C1 118.2(6)
C5 C6 C7 120.3(6)
C1 C6 C7 121.3(5)
N1 C7 C8 120.8(6)
N1 C7 C6 116.9(5)
C8 C7 C6 122.3(6)
C9 C8 C7 119.6(6)
C9 C8 H8 120.2
C7 C8 H8 120.2
C8 C9 C10 119.5(6)
C8 C9 H9 120.3
C10 C9 H9 120.3
C11 C10 C9 119.5(6)
C11 C10 H10 120.3
C9 C10 H10 120.3
N1 C11 C10 120.9(6)
N1 C11 C12 114.3(5)
C10 C11 C12 124.7(6)
N2 C12 C13 113.5(5)
N2 C12 C11 106.2(5)
C13 C12 C11 109.6(5)
N2 C12 C14 113.6(5)
C13 C12 C14 108.2(5)
C11 C12 C14 105.4(5)
C12 C13 H13A 109.5
C12 C13 H13B 109.5
H13A C13 H13B 109.5
C12 C13 H13C 109.5
H13A C13 H13C 109.5
H13B C13 H13C 109.5
C12 C14 H14A 109.5
C12 C14 H14B 109.5
H14A C14 H14B 109.5
C12 C14 H14C 109.5
H14A C14 H14C 109.5
H14B C14 H14C 109.5
C16 C15 C20 118.0(5)
C16 C15 N2 120.2(5)
C20 C15 N2 121.3(5)
C17 C16 C15 120.2(5)
C17 C16 C21 118.2(5)
C15 C16 C21 121.5(5)
C16 C17 C18 121.7(6)
C16 C17 H17 119.1
C18 C17 H17 119.1
C19 C18 C17 118.2(6)
C19 C18 H18 120.9
C17 C18 H18 120.9
C18 C19 C20 122.0(6)
C18 C19 H19 119.0
C20 C19 H19 119.0
C19 C20 C15 119.8(6)
C19 C20 C24 117.2(6)
C15 C20 C24 123.0(5)
C16 C21 C23 112.3(5)
C16 C21 C22 111.6(5)
C23 C21 C22 109.7(5)
C16 C21 H21 107.7
C23 C21 H21 107.7
C22 C21 H21 107.7
C21 C22 H22A 109.5
C21 C22 H22B 109.5
H22A C22 H22B 109.5
C21 C22 H22C 109.5
H22A C22 H22C 109.5
H22B C22 H22C 109.5
C21 C23 H23A 109.5
C21 C23 H23B 109.5
H23A C23 H23B 109.5
C21 C23 H23C 109.5
H23A C23 H23C 109.5
H23B C23 H23C 109.5
C20 C24 C25 111.6(5)
C20 C24 C26 111.8(5)
C25 C24 C26 109.1(5)
C20 C24 H24 108.1
C25 C24 H24 108.1
C26 C24 H24 108.1
C24 C25 H25A 109.5
C24 C25 H25B 109.5
H25A C25 H25B 109.5
C24 C25 H25C 109.5
H25A C25 H25C 109.5
H25B C25 H25C 109.5
C24 C26 H26A 109.5
C24 C26 H26B 109.5
H26A C26 H26B 109.5
C24 C26 H26C 109.5
H26A C26 H26C 109.5
H26B C26 H26C 109.5
Al1 C27 H27A 109.5
Al1 C27 H27B 109.5
H27A C27 H27B 109.5
Al1 C27 H27C 109.5
H27A C27 H27C 109.5
H27B C27 H27C 109.5
N3 C28 C29 177.6(7)
C28 C29 H29A 109.5
C28 C29 H29B 109.5
H29A C29 H29B 109.5
C28 C29 H29C 109.5
H29A C29 H29C 109.5
H29B C29 H29C 109.5

loop_
_geom_bond_atom_site_label_1
_geom_bond_atom_site_label_2
_geom_bond_distance
Al1 O1 1.800(4)
Al1 N2 1.829(5)
Al1 C27 1.966(7)
Al1 N1 1.995(5)
Al1 N3 2.083(6)
N1 C11 1.347(7)
N1 C7 1.361(7)
N2 C15 1.433(7)
N2 C12 1.487(7)
N3 C28 1.146(7)
O1 C1 1.345(7)
C1 C2 1.378(8)
C1 C6 1.418(8)
C2 C3 1.384(8)
C2 H2 0.9500
C3 C4 1.367(9)
C3 H3 0.9500
C4 C5 1.372(9)
C4 H4 0.9500
C5 C6 1.396(8)
C5 H5 0.9500
C6 C7 1.488(8)
C7 C8 1.391(8)
C8 C9 1.358(8)
C8 H8 0.9500
C9 C10 1.392(8)
C9 H9 0.9500
C10 C11 1.380(8)
C10 H10 0.9500
C11 C12 1.525(8)
C12 C13 1.515(8)
C12 C14 1.537(8)
C13 H13A 0.9800
C13 H13B 0.9800
C13 H13C 0.9800
C14 H14A 0.9800
C14 H14B 0.9800
C14 H14C 0.9800
C15 C16 1.400(8)
C15 C20 1.411(8)
C16 C17 1.380(8)
C16 C21 1.510(8)
C17 C18 1.388(8)
C17 H17 0.9500
C18 C19 1.368(8)
C18 H18 0.9500
C19 C20 1.387(8)
C19 H19 0.9500
C20 C24 1.519(8)
C21 C23 1.523(9)
C21 C22 1.530(8)
C21 H21 1.0000
C22 H22A 0.9800
C22 H22B 0.9800
C22 H22C 0.9800
C23 H23A 0.9800
C23 H23B 0.9800
C23 H23C 0.9800
C24 C25 1.528(8)
C24 C26 1.546(8)
C24 H24 1.0000
C25 H25A 0.9800
C25 H25B 0.9800
C25 H25C 0.9800
C26 H26A 0.9800
C26 H26B 0.9800
C26 H26C 0.9800
C27 H27A 0.9800
C27 H27B 0.9800
C27 H27C 0.9800
C28 C29 1.450(8)
C29 H29A 0.9800
C29 H29B 0.9800
C29 H29C 0.9800

loop_
_geom_torsion_atom_site_label_1
_geom_torsion_atom_site_label_2
_geom_torsion_atom_site_label_3
_geom_torsion_atom_site_label_4
_geom_torsion
O1 Al1 N1 C11 144.4(4)
N2 Al1 N1 C11 14.0(4)
C27 Al1 N1 C11 -103.0(4)
N3 Al1 N1 C11 82.5(8)
O1 Al1 N1 C7 -34.4(5)
N2 Al1 N1 C7 -164.7(5)
C27 Al1 N1 C7 78.2(5)
N3 Al1 N1 C7 -96.2(8)
O1 Al1 N2 C15 73.4(5)
C27 Al1 N2 C15 -108.0(5)
N1 Al1 N2 C15 154.0(5)
N3 Al1 N2 C15 -9.5(5)
O1 Al1 N2 C12 -104.9(4)
C27 Al1 N2 C12 73.8(5)
N1 Al1 N2 C12 -24.2(4)
N3 Al1 N2 C12 172.2(4)
O1 Al1 N3 C28 -132(3)
N2 Al1 N3 C28 -2(3)
C27 Al1 N3 C28 116(3)
N1 Al1 N3 C28 -70(3)
N2 Al1 O1 C1 126.8(5)
C27 Al1 O1 C1 -51.9(5)
N1 Al1 O1 C1 48.3(5)
N3 Al1 O1 C1 -147.3(5)
Al1 O1 C1 C2 143.5(5)
Al1 O1 C1 C6 -36.5(8)
O1 C1 C2 C3 -177.0(5)
C6 C1 C2 C3 3.0(9)
C1 C2 C3 C4 0.4(10)
C2 C3 C4 C5 -2.4(10)
C3 C4 C5 C6 0.8(10)
C4 C5 C6 C1 2.6(9)
C4 C5 C6 C7 -173.2(6)
O1 C1 C6 C5 175.5(5)
C2 C1 C6 C5 -4.5(9)
O1 C1 C6 C7 -8.7(9)
C2 C1 C6 C7 171.3(5)
C11 N1 C7 C8 4.9(8)
Al1 N1 C7 C8 -176.4(4)
C11 N1 C7 C6 -172.4(5)
Al1 N1 C7 C6 6.3(7)
C5 C6 C7 N1 -162.5(5)
C1 C6 C7 N1 21.9(8)
C5 C6 C7 C8 20.3(9)
C1 C6 C7 C8 -155.4(6)
N1 C7 C8 C9 -1.2(9)
C6 C7 C8 C9 175.9(6)
C7 C8 C9 C10 -2.0(9)
C8 C9 C10 C11 1.6(9)
C7 N1 C11 C10 -5.4(8)
Al1 N1 C11 C10 175.8(4)
C7 N1 C11 C12 177.8(5)
Al1 N1 C11 C12 -1.0(6)
C9 C10 C11 N1 2.2(9)
C9 C10 C11 C12 178.6(6)
C15 N2 C12 C13 -29.4(7)
Al1 N2 C12 C13 149.0(4)
C15 N2 C12 C11 -149.8(5)
Al1 N2 C12 C11 28.6(6)
C15 N2 C12 C14 94.8(6)
Al1 N2 C12 C14 -86.8(5)
N1 C11 C12 N2 -16.2(7)
C10 C11 C12 N2 167.2(5)
N1 C11 C12 C13 -139.1(5)
C10 C11 C12 C13 44.2(8)
N1 C11 C12 C14 104.6(6)
C10 C11 C12 C14 -72.0(7)
C12 N2 C15 C16 96.1(6)
Al1 N2 C15 C16 -82.1(7)
C12 N2 C15 C20 -92.7(7)
Al1 N2 C15 C20 89.1(6)
C20 C15 C16 C17 1.1(8)
N2 C15 C16 C17 172.6(5)
C20 C15 C16 C21 -175.9(5)
N2 C15 C16 C21 -4.4(8)
C15 C16 C17 C18 0.7(9)
C21 C16 C17 C18 177.8(5)
C16 C17 C18 C19 -0.2(9)
C17 C18 C19 C20 -2.1(9)
C18 C19 C20 C15 4.0(9)
C18 C19 C20 C24 -175.4(5)
C16 C15 C20 C19 -3.4(8)
N2 C15 C20 C19 -174.8(5)
C16 C15 C20 C24 176.0(5)
N2 C15 C20 C24 4.6(9)
C17 C16 C21 C23 50.2(8)
C15 C16 C21 C23 -132.7(6)
C17 C16 C21 C22 -73.5(7)
C15 C16 C21 C22 103.6(7)
C19 C20 C24 C25 -61.8(7)
C15 C20 C24 C25 118.8(6)
C19 C20 C24 C26 60.7(7)
C15 C20 C24 C26 -118.7(6)
Al1 N3 C28 C29 9(21)
